data_7207123
loop_
_publ_author_name
'Liu, Chun-Sen'
'Guo, Wei'
'Carolina Sa\~nudo, E.'
'Chen, Min'
'Hu, Min'
'Du, Miao'
'Fang, Shao-Ming'

_publ_section_title
;
 In situ syntheses, crystal structures and magnetic properties of CuII and
 MnII coordination assemblies based on a novel heteroalicyclic
 dicarboxylate tecton and N-donor co-ligands
;
_journal_issue 1
_journal_name_full CrystEngComm
_journal_page_first 160
_journal_paper_doi 10.1039/c1ce06015e
_journal_volume 14
_journal_year 2012
_chemical_formula_sum 'C51 H40 Cl2 Mn2 N9 O12 S2'
_chemical_formula_weight 1215.82
_chemical_name_systematic
;
?
;
_space_group_IT_number 2
_symmetry_cell_setting triclinic
_symmetry_space_group_name_Hall '-P 1'
_symmetry_space_group_name_H-M 'P -1'
_atom_sites_solution_hydrogens geom
_atom_sites_solution_primary direct
_atom_sites_solution_secondary difmap
_audit_creation_method SHELXL-97
_cell_angle_alpha 89.536(4)
_cell_angle_beta 62.541(5)
_cell_angle_gamma 65.838(5)
_cell_formula_units_Z 2
_cell_length_a 14.4203(8)
_cell_length_b 14.8169(7)
_cell_length_c 15.5464(7)
_cell_measurement_reflns_used 7278
_cell_measurement_temperature 294(2)
_cell_measurement_theta_max 26.3150
_cell_measurement_theta_min 2.9757
_cell_volume 2621.5(3)
_computing_cell_refinement 'SAINT (Bruker, 2007)'
_computing_data_collection 'SMART (Bruker, 2007)'
_computing_data_reduction SAINT
_computing_molecular_graphics 'SHELXTL (Sheldrick, 2008)'
_computing_publication_material 'SHELXTL and PLATON (Spek, 2009)'
_computing_structure_refinement 'SHELXL97 (Sheldrick, 2008)'
_computing_structure_solution 'SHELXS97 (Sheldrick, 2008)'
_diffrn_ambient_temperature 294(2)
_diffrn_measured_fraction_theta_full 0.998
_diffrn_measured_fraction_theta_max 0.998
_diffrn_measurement_device_type 'Bruker SMART CCD area-detector'
_diffrn_measurement_method '\f and \w scans'
_diffrn_radiation_monochromator graphite
_diffrn_radiation_source 'fine-focus sealed tube'
_diffrn_radiation_type MoK\a
_diffrn_radiation_wavelength 0.71073
_diffrn_reflns_av_R_equivalents 0.0218
_diffrn_reflns_av_sigmaI/netI 0.0404
_diffrn_reflns_limit_h_max 16
_diffrn_reflns_limit_h_min -17
_diffrn_reflns_limit_k_max 16
_diffrn_reflns_limit_k_min -17
_diffrn_reflns_limit_l_max 16
_diffrn_reflns_limit_l_min -18
_diffrn_reflns_number 16748
_diffrn_reflns_theta_full 25.50
_diffrn_reflns_theta_max 25.00
_diffrn_reflns_theta_min 2.98
_diffrn_standards_number 0
_exptl_absorpt_coefficient_mu 0.735
_exptl_absorpt_correction_T_max 0.8729
_exptl_absorpt_correction_T_min 0.8375
_exptl_absorpt_correction_type multi-scan
_exptl_absorpt_process_details '(SADABS; Sheldrick, 1996)'
_exptl_crystal_colour yellow
_exptl_crystal_density_diffrn 1.540
_exptl_crystal_density_method 'not measured'
_exptl_crystal_description block
_exptl_crystal_F_000 1242
_exptl_crystal_size_max 0.25
_exptl_crystal_size_mid 0.21
_exptl_crystal_size_min 0.19
_refine_diff_density_max 0.750
_refine_diff_density_min -0.477
_refine_diff_density_rms 0.052
_refine_ls_extinction_method none
_refine_ls_goodness_of_fit_ref 1.011
_refine_ls_hydrogen_treatment constr
_refine_ls_matrix_type full
_refine_ls_number_parameters 710
_refine_ls_number_reflns 9739
_refine_ls_number_restraints 14
_refine_ls_restrained_S_all 1.011
_refine_ls_R_factor_all 0.0681
_refine_ls_R_factor_gt 0.0448
_refine_ls_shift/su_max 0.001
_refine_ls_shift/su_mean 0.000
_refine_ls_structure_factor_coef Fsqd
_refine_ls_weighting_details 'calc w=1/[\s^2^(Fo^2^)+(0.0552P)^2^+1.2285P] where P=(Fo^2^+2Fc^2^)/3'
_refine_ls_weighting_scheme calc
_refine_ls_wR_factor_gt 0.1066
_refine_ls_wR_factor_ref 0.1198
_reflns_number_gt 6919
_reflns_number_total 9230
_reflns_threshold_expression I>2\s(I)
_cod_data_source_file c1ce06015e.txt
_cod_data_source_block 5
_cod_depositor_comments
;
The following automatic conversions were performed:

'_symmetry_cell_setting' value 'Triclinic' changed to 'triclinic'
according to /home/saulius/struct/CIF-dictionaries/cif_core.dic
dictionary named 'cif_core.dic' version 2.4.1 from 2010-06-29.

Automatic conversion script
Id: cif_fix_values 1715 2011-07-08 13:25:40Z adriana 
;
_cod_original_cell_volume 2621.5(2)
_cod_original_sg_symbol_H-M P-1
_cod_database_code 7207123

loop_
_symmetry_equiv_pos_as_xyz
'x, y, z'
'-x, -y, -z'

loop_
_atom_site_label
_atom_site_type_symbol
_atom_site_fract_x
_atom_site_fract_y
_atom_site_fract_z
_atom_site_U_iso_or_equiv
_atom_site_adp_type
_atom_site_occupancy
_atom_site_symmetry_multiplicity
_atom_site_calc_flag
_atom_site_refinement_flags
_atom_site_disorder_assembly
_atom_site_disorder_group
C5 C 0.9206(5) 0.3163(4) 0.0439(5) 0.0551(13) Uani 0.555(5) 1 d PD A 1
H5A H 0.8842 0.3657 0.1046 0.066 Uiso 0.555(5) 1 calc PR A 1
H5B H 0.9845 0.2568 0.0423 0.066 Uiso 0.555(5) 1 calc PR A 1
C6 C 0.9699(5) 0.3602(5) -0.0435(5) 0.058(2) Uani 0.555(5) 1 d PD A 1
H6A H 0.9974 0.3147 -0.1039 0.070 Uiso 0.555(5) 1 calc PR A 1
H6B H 1.0368 0.3652 -0.0479 0.070 Uiso 0.555(5) 1 calc PR A 1
C5' C 0.9543(5) 0.2823(4) -0.0307(6) 0.0551(13) Uani 0.445(5) 1 d PD A 2
H5'1 H 1.0151 0.2264 -0.0248 0.066 Uiso 0.445(5) 1 calc PR A 2
H5'2 H 0.9742 0.2722 -0.0998 0.066 Uiso 0.445(5) 1 calc PR A 2
C6' C 0.9511(7) 0.3801(5) -0.0011(8) 0.058(2) Uani 0.445(5) 1 d PD A 2
H6'1 H 1.0306 0.3723 -0.0334 0.070 Uiso 0.445(5) 1 calc PR A 2
H6'2 H 0.9193 0.3955 0.0702 0.070 Uiso 0.445(5) 1 calc PR A 2
Mn1 Mn 0.45091(4) 0.29166(3) 0.10149(3) 0.03546(12) Uani 1 1 d . . .
Mn2 Mn 0.47231(4) 0.61603(3) 0.24301(3) 0.03791(13) Uani 1 1 d . . .
C1 C 0.5879(2) 0.4067(2) 0.0997(2) 0.0360(6) Uani 1 1 d . . .
C2 C 0.6332(2) 0.5789(2) 0.0284(2) 0.0385(7) Uani 1 1 d . . .
C3 C 0.7085(2) 0.4011(2) 0.0539(2) 0.0363(6) Uani 1 1 d . A .
C4 C 0.7278(2) 0.4793(2) 0.0234(2) 0.0358(6) Uani 1 1 d . A .
C7 C 0.7014(3) 0.1279(3) -0.0703(3) 0.0551(9) Uani 1 1 d . . .
H7A H 0.7273 0.1622 -0.0441 0.066 Uiso 1 1 calc R . .
C8 C 0.7836(3) 0.0441(3) -0.1480(3) 0.0723(12) Uani 1 1 d . . .
H8A H 0.8635 0.0224 -0.1734 0.087 Uiso 1 1 calc R . .
C9 C 0.7466(4) -0.0063(3) -0.1869(3) 0.0835(13) Uani 1 1 d . . .
H9A H 0.8008 -0.0633 -0.2389 0.100 Uiso 1 1 calc R . .
C10 C 0.6284(4) 0.0278(3) -0.1489(3) 0.0708(11) Uani 1 1 d . . .
H10A H 0.6017 -0.0056 -0.1752 0.085 Uiso 1 1 calc R . .
C11 C 0.5493(3) 0.1121(2) -0.0712(2) 0.0463(8) Uani 1 1 d . . .
C12 C 0.4213(3) 0.1520(3) -0.0257(2) 0.0480(8) Uani 1 1 d . . .
C13 C 0.3708(4) 0.1283(4) -0.0740(3) 0.0972(17) Uani 1 1 d . . .
H13A H 0.4178 0.0879 -0.1381 0.117 Uiso 1 1 calc R . .
C14 C 0.2511(5) 0.1650(5) -0.0263(4) 0.111(2) Uani 1 1 d . . .
H14A H 0.2165 0.1496 -0.0579 0.133 Uiso 1 1 calc R . .
C15 C 0.1839(4) 0.2234(4) 0.0667(3) 0.0782(12) Uani 1 1 d . . .
H15A H 0.1030 0.2468 0.1012 0.094 Uiso 1 1 calc R . .
C16 C 0.2383(3) 0.2471(3) 0.1089(3) 0.0573(9) Uani 1 1 d . . .
H16A H 0.1919 0.2888 0.1723 0.069 Uiso 1 1 calc R . .
C17 C 0.5675(4) 0.1194(3) 0.1984(3) 0.0667(10) Uani 1 1 d . . .
H17A H 0.6360 0.1038 0.1384 0.080 Uiso 1 1 calc R . .
C18 C 0.5738(4) 0.0622(3) 0.2673(4) 0.0789(12) Uani 1 1 d . . .
H18A H 0.6449 0.0088 0.2542 0.095 Uiso 1 1 calc R . .
C19 C 0.4732(5) 0.0854(4) 0.3554(4) 0.0868(14) Uani 1 1 d . . .
H19A H 0.4749 0.0477 0.4033 0.104 Uiso 1 1 calc R . .
C20 C 0.3692(4) 0.1650(4) 0.3728(3) 0.0766(12) Uani 1 1 d . . .
H20A H 0.3002 0.1814 0.4325 0.092 Uiso 1 1 calc R . .
C21 C 0.3683(3) 0.2203(3) 0.3009(2) 0.0508(8) Uani 1 1 d . . .
C22 C 0.2617(3) 0.3098(3) 0.3155(2) 0.0500(8) Uani 1 1 d . . .
C23 C 0.1492(4) 0.3326(4) 0.3919(3) 0.0729(12) Uani 1 1 d . . .
H23A H 0.1377 0.2908 0.4366 0.088 Uiso 1 1 calc R . .
C24 C 0.0551(4) 0.4185(4) 0.4001(3) 0.0809(13) Uani 1 1 d . . .
H24A H -0.0209 0.4338 0.4494 0.097 Uiso 1 1 calc R . .
C25 C 0.0733(3) 0.4805(4) 0.3365(3) 0.0759(12) Uani 1 1 d . . .
H25A H 0.0109 0.5403 0.3434 0.091 Uiso 1 1 calc R . .
C26 C 0.1864(3) 0.4527(3) 0.2611(3) 0.0604(9) Uani 1 1 d . . .
H26A H 0.1989 0.4942 0.2162 0.073 Uiso 1 1 calc R . .
C27 C 0.4274(3) 0.8010(3) 0.3876(3) 0.0582(9) Uani 1 1 d . . .
H27A H 0.5019 0.7570 0.3764 0.070 Uiso 1 1 calc R . .
C28 C 0.3701(4) 0.8952(3) 0.4480(3) 0.0693(11) Uani 1 1 d . . .
H28A H 0.4046 0.9140 0.4777 0.083 Uiso 1 1 calc R . .
C29 C 0.2620(4) 0.9608(3) 0.4638(3) 0.0694(11) Uani 1 1 d . . .
H29A H 0.2218 1.0256 0.5036 0.083 Uiso 1 1 calc R . .
C30 C 0.2124(3) 0.9298(3) 0.4200(3) 0.0565(9) Uani 1 1 d . . .
H30A H 0.1388 0.9739 0.4296 0.068 Uiso 1 1 calc R . .
C31 C 0.2730(3) 0.8331(2) 0.3618(2) 0.0418(7) Uani 1 1 d . . .
C32 C 0.2246(3) 0.7935(2) 0.3150(2) 0.0405(7) Uani 1 1 d . . .
C33 C 0.1108(3) 0.8464(3) 0.3323(3) 0.0539(9) Uani 1 1 d . . .
H33A H 0.0612 0.9105 0.3745 0.065 Uiso 1 1 calc R . .
C34 C 0.0718(3) 0.8041(3) 0.2872(3) 0.0652(10) Uani 1 1 d . . .
H34A H -0.0050 0.8385 0.2997 0.078 Uiso 1 1 calc R . .
C35 C 0.1460(3) 0.7109(3) 0.2237(3) 0.0651(10) Uani 1 1 d . . .
H35A H 0.1213 0.6815 0.1914 0.078 Uiso 1 1 calc R . .
C36 C 0.2581(3) 0.6617(3) 0.2087(3) 0.0588(9) Uani 1 1 d . . .
H36A H 0.3091 0.5984 0.1650 0.071 Uiso 1 1 calc R . .
C37 C 0.3517(3) 0.4992(3) 0.3959(3) 0.0601(9) Uani 1 1 d . . .
H37A H 0.2858 0.5417 0.3921 0.072 Uiso 1 1 calc R . .
C38 C 0.3488(4) 0.4211(4) 0.4443(3) 0.0752(12) Uani 1 1 d . . .
H38A H 0.2819 0.4116 0.4729 0.090 Uiso 1 1 calc R . .
C39 C 0.4450(5) 0.3585(4) 0.4495(3) 0.0862(14) Uani 1 1 d . . .
H39A H 0.4453 0.3047 0.4807 0.103 Uiso 1 1 calc R . .
C40 C 0.5417(4) 0.3757(3) 0.4081(3) 0.0748(12) Uani 1 1 d . . .
H40A H 0.6079 0.3339 0.4119 0.090 Uiso 1 1 calc R . .
C41 C 0.5405(3) 0.4549(2) 0.3609(2) 0.0482(8) Uani 1 1 d . . .
C42 C 0.6399(3) 0.4799(2) 0.3170(2) 0.0460(8) Uani 1 1 d . . .
C43 C 0.7391(3) 0.4322(3) 0.3273(3) 0.0638(10) Uani 1 1 d . . .
H43A H 0.7473 0.3792 0.3602 0.077 Uiso 1 1 calc R . .
C44 C 0.8237(3) 0.4638(4) 0.2889(3) 0.0740(12) Uani 1 1 d . . .
H44A H 0.8899 0.4322 0.2955 0.089 Uiso 1 1 calc R . .
C45 C 0.8114(3) 0.5414(3) 0.2409(3) 0.0658(10) Uani 1 1 d . . .
H45A H 0.8675 0.5649 0.2160 0.079 Uiso 1 1 calc R . .
C46 C 0.7134(3) 0.5844(3) 0.2300(3) 0.0546(9) Uani 1 1 d . . .
H46A H 0.7058 0.6360 0.1955 0.066 Uiso 1 1 calc R . .
C47 C 0.9725(3) 0.0174(3) 0.0544(3) 0.0648(10) Uani 1 1 d . . .
C48 C 0.9085(4) -0.0228(4) 0.1223(4) 0.0910(14) Uani 1 1 d . . .
H48A H 0.8979 -0.0744 0.1009 0.109 Uiso 1 1 calc R . .
C49 C 0.8595(4) 0.0131(5) 0.2228(5) 0.1007(16) Uani 1 1 d . . .
H49A H 0.8169 -0.0148 0.2692 0.121 Uiso 1 1 calc R . .
C50 C 0.8740(4) 0.0894(4) 0.2533(4) 0.0913(14) Uani 1 1 d . . .
H50A H 0.8409 0.1160 0.3204 0.110 Uiso 1 1 calc R . .
C51 C 0.9396(5) 0.1254(4) 0.1808(5) 0.0900(14) Uani 1 1 d . . .
H51A H 0.9496 0.1780 0.2010 0.108 Uiso 1 1 calc R . .
N1 N 0.5860(2) 0.16130(19) -0.03157(18) 0.0427(6) Uani 1 1 d . . .
N2 N 0.3544(2) 0.21363(19) 0.06396(19) 0.0434(6) Uani 1 1 d . . .
N3 N 0.4672(2) 0.1969(2) 0.2138(2) 0.0504(7) Uani 1 1 d . . .
N4 N 0.2792(2) 0.3685(2) 0.24978(19) 0.0472(6) Uani 1 1 d . . .
N5 N 0.2968(2) 0.70097(19) 0.25429(19) 0.0435(6) Uani 1 1 d . . .
N6 N 0.3817(2) 0.76904(19) 0.34388(19) 0.0444(6) Uani 1 1 d . . .
N7 N 0.4459(2) 0.5159(2) 0.35437(19) 0.0469(6) Uani 1 1 d . . .
N8 N 0.6295(2) 0.5548(2) 0.26707(19) 0.0448(6) Uani 1 1 d . . .
N9 N 0.9902(3) 0.0910(3) 0.0835(3) 0.0782(10) Uani 1 1 d . . .
S1 S 0.81346(7) 0.28107(6) 0.04645(8) 0.0548(2) Uani 1 1 d D . .
S2 S 0.86229(7) 0.48488(7) -0.03478(7) 0.0575(2) Uani 1 1 d D . .
Cl1 Cl 0.06224(9) 0.77372(9) 0.58210(8) 0.0747(3) Uani 1 1 d . . .
Cl2 Cl 0.74955(8) 0.80161(7) 0.34397(7) 0.0581(2) Uani 1 1 d . . .
O1 O 0.58561(17) 0.32462(16) 0.08574(17) 0.0488(5) Uani 1 1 d . . .
O2 O 0.50005(16) 0.48998(16) 0.14761(15) 0.0446(5) Uani 1 1 d . . .
O3 O 0.57229(18) 0.64774(16) 0.10569(16) 0.0473(5) Uani 1 1 d . . .
O4 O 0.62780(18) 0.58510(16) -0.04938(16) 0.0474(5) Uani 1 1 d . . .
O5 O 0.0043(3) 0.7482(3) 0.6744(2) 0.0895(9) Uani 1 1 d . . .
O6 O 0.0086(3) 0.8760(3) 0.5896(3) 0.1424(17) Uani 1 1 d . . .
O7 O 0.1824(3) 0.7452(3) 0.5553(3) 0.1221(14) Uani 1 1 d . . .
O8 O 0.0733(4) 0.7147(4) 0.5033(3) 0.1445(17) Uani 1 1 d . . .
O9 O 0.6610(4) 0.7772(4) 0.3942(3) 0.1539(19) Uani 1 1 d . . .
O10 O 0.7210(5) 0.8951(3) 0.3916(3) 0.1468(18) Uani 1 1 d . . .
O11 O 0.7736(5) 0.7993(3) 0.2471(2) 0.1583(19) Uani 1 1 d . . .
O12 O 0.8414(5) 0.7303(5) 0.3459(6) 0.245(4) Uani 1 1 d . . .

loop_
_atom_site_aniso_label
_atom_site_aniso_U_11
_atom_site_aniso_U_22
_atom_site_aniso_U_33
_atom_site_aniso_U_23
_atom_site_aniso_U_13
_atom_site_aniso_U_12
C5 0.045(3) 0.047(3) 0.083(4) 0.017(3) -0.042(3) -0.017(2)
C6 0.032(3) 0.059(4) 0.071(6) 0.016(4) -0.023(4) -0.014(3)
C5' 0.045(3) 0.047(3) 0.083(4) 0.017(3) -0.042(3) -0.017(2)
C6' 0.032(3) 0.059(4) 0.071(6) 0.016(4) -0.023(4) -0.014(3)
Mn1 0.0340(2) 0.0351(3) 0.0366(2) 0.00990(19) -0.0176(2) -0.01538(19)
Mn2 0.0357(2) 0.0337(3) 0.0433(3) 0.0066(2) -0.0227(2) -0.01160(19)
C1 0.0359(16) 0.0383(18) 0.0393(16) 0.0115(13) -0.0237(14) -0.0163(14)
C2 0.0346(16) 0.0379(18) 0.0462(18) 0.0172(15) -0.0194(14) -0.0205(14)
C3 0.0329(15) 0.0328(16) 0.0457(17) 0.0088(13) -0.0246(14) -0.0115(12)
C4 0.0314(15) 0.0388(17) 0.0388(16) 0.0108(13) -0.0197(13) -0.0151(13)
C7 0.0405(18) 0.054(2) 0.056(2) 0.0170(18) -0.0192(17) -0.0147(16)
C8 0.042(2) 0.062(3) 0.065(3) 0.015(2) -0.0096(19) -0.0030(19)
C9 0.074(3) 0.057(3) 0.054(2) -0.004(2) -0.005(2) -0.005(2)
C10 0.077(3) 0.055(2) 0.056(2) -0.0053(19) -0.021(2) -0.024(2)
C11 0.0523(19) 0.0382(18) 0.0399(17) 0.0055(14) -0.0176(15) -0.0200(15)
C12 0.059(2) 0.046(2) 0.0465(19) 0.0081(15) -0.0278(17) -0.0287(17)
C13 0.091(3) 0.125(4) 0.076(3) -0.021(3) -0.039(3) -0.052(3)
C14 0.089(4) 0.158(5) 0.108(4) -0.012(4) -0.057(3) -0.067(4)
C15 0.062(2) 0.101(4) 0.087(3) 0.010(3) -0.042(2) -0.044(2)
C16 0.048(2) 0.067(2) 0.058(2) 0.0066(18) -0.0254(18) -0.0287(18)
C17 0.070(2) 0.069(3) 0.067(2) 0.030(2) -0.042(2) -0.028(2)
C18 0.097(3) 0.074(3) 0.089(3) 0.041(3) -0.066(3) -0.038(3)
C19 0.132(4) 0.093(4) 0.083(3) 0.055(3) -0.077(3) -0.066(3)
C20 0.098(3) 0.099(4) 0.057(2) 0.039(2) -0.043(2) -0.063(3)
C21 0.072(2) 0.064(2) 0.0377(17) 0.0178(16) -0.0312(18) -0.045(2)
C22 0.061(2) 0.063(2) 0.0364(17) 0.0087(16) -0.0231(17) -0.0383(19)
C23 0.072(3) 0.099(4) 0.045(2) 0.013(2) -0.014(2) -0.054(3)
C24 0.053(2) 0.093(4) 0.059(3) -0.011(3) -0.002(2) -0.031(3)
C25 0.051(2) 0.077(3) 0.067(3) -0.011(2) -0.014(2) -0.018(2)
C26 0.054(2) 0.051(2) 0.056(2) -0.0012(18) -0.0193(19) -0.0162(18)
C27 0.060(2) 0.050(2) 0.069(2) 0.0022(18) -0.039(2) -0.0225(18)
C28 0.080(3) 0.058(3) 0.076(3) -0.002(2) -0.042(2) -0.033(2)
C29 0.079(3) 0.043(2) 0.072(3) -0.0050(19) -0.031(2) -0.024(2)
C30 0.056(2) 0.039(2) 0.058(2) 0.0020(16) -0.0242(18) -0.0136(16)
C31 0.0443(17) 0.0361(17) 0.0388(16) 0.0088(14) -0.0183(14) -0.0161(14)
C32 0.0394(16) 0.0380(18) 0.0380(16) 0.0112(14) -0.0181(14) -0.0140(14)
C33 0.0411(18) 0.045(2) 0.056(2) 0.0056(16) -0.0224(17) -0.0060(15)
C34 0.045(2) 0.067(3) 0.081(3) 0.019(2) -0.039(2) -0.0151(19)
C35 0.059(2) 0.063(3) 0.085(3) 0.013(2) -0.051(2) -0.022(2)
C36 0.055(2) 0.049(2) 0.075(2) 0.0024(18) -0.044(2) -0.0133(17)
C37 0.062(2) 0.072(3) 0.050(2) 0.0110(19) -0.0250(18) -0.038(2)
C38 0.101(3) 0.095(3) 0.055(2) 0.024(2) -0.033(2) -0.075(3)
C39 0.134(4) 0.078(3) 0.087(3) 0.046(3) -0.068(3) -0.068(3)
C40 0.099(3) 0.065(3) 0.084(3) 0.040(2) -0.059(3) -0.042(2)
C41 0.066(2) 0.0416(19) 0.0446(18) 0.0106(15) -0.0356(17) -0.0216(16)
C42 0.0518(19) 0.0386(18) 0.0493(19) 0.0054(15) -0.0331(16) -0.0129(15)
C43 0.071(2) 0.058(2) 0.066(2) 0.0135(19) -0.048(2) -0.016(2)
C44 0.055(2) 0.086(3) 0.081(3) 0.001(2) -0.048(2) -0.016(2)
C45 0.052(2) 0.075(3) 0.072(3) 0.002(2) -0.034(2) -0.027(2)
C46 0.052(2) 0.053(2) 0.064(2) 0.0095(18) -0.0329(18) -0.0238(17)
C47 0.057(2) 0.048(2) 0.106(3) 0.038(2) -0.051(2) -0.0264(19)
C48 0.087(3) 0.090(4) 0.119(4) 0.038(3) -0.053(3) -0.059(3)
C49 0.088(3) 0.126(5) 0.110(4) 0.052(4) -0.052(3) -0.066(3)
C50 0.076(3) 0.098(4) 0.110(4) 0.035(3) -0.057(3) -0.037(3)
C51 0.108(4) 0.074(3) 0.124(5) 0.043(3) -0.081(4) -0.047(3)
N1 0.0365(14) 0.0377(15) 0.0429(14) 0.0104(12) -0.0157(12) -0.0125(11)
N2 0.0439(15) 0.0432(16) 0.0456(15) 0.0088(12) -0.0229(13) -0.0214(12)
N3 0.0595(17) 0.0519(18) 0.0483(16) 0.0188(13) -0.0317(15) -0.0274(14)
N4 0.0481(16) 0.0523(17) 0.0396(14) 0.0044(13) -0.0193(13) -0.0245(14)
N5 0.0401(14) 0.0383(15) 0.0517(15) 0.0054(12) -0.0279(13) -0.0120(12)
N6 0.0452(15) 0.0386(15) 0.0496(15) 0.0058(12) -0.0263(13) -0.0162(12)
N7 0.0539(16) 0.0447(16) 0.0446(15) 0.0086(12) -0.0257(13) -0.0234(13)
N8 0.0468(15) 0.0416(15) 0.0509(16) 0.0094(13) -0.0298(13) -0.0181(12)
N9 0.089(3) 0.064(2) 0.113(3) 0.045(2) -0.068(2) -0.044(2)
S1 0.0423(5) 0.0374(5) 0.0912(7) 0.0223(4) -0.0406(5) -0.0156(4)
S2 0.0372(4) 0.0595(6) 0.0767(6) 0.0316(5) -0.0266(4) -0.0256(4)
Cl1 0.0757(7) 0.0715(7) 0.0666(6) 0.0306(5) -0.0302(5) -0.0314(6)
Cl2 0.0626(5) 0.0611(6) 0.0602(5) 0.0142(4) -0.0289(5) -0.0388(5)
O1 0.0397(12) 0.0348(12) 0.0737(15) 0.0121(11) -0.0295(11) -0.0174(10)
O2 0.0331(11) 0.0386(13) 0.0510(13) -0.0014(10) -0.0176(10) -0.0109(10)
O3 0.0503(13) 0.0346(12) 0.0482(13) 0.0118(10) -0.0231(11) -0.0138(10)
O4 0.0543(13) 0.0461(13) 0.0495(13) 0.0185(10) -0.0340(11) -0.0204(11)
O5 0.100(2) 0.104(3) 0.0680(18) 0.0402(18) -0.0371(17) -0.0560(19)
O6 0.096(3) 0.084(3) 0.130(3) 0.047(2) -0.016(2) 0.011(2)
O7 0.068(2) 0.126(3) 0.138(3) 0.063(3) -0.041(2) -0.029(2)
O8 0.182(4) 0.193(5) 0.076(2) 0.034(3) -0.039(3) -0.132(4)
O9 0.159(4) 0.225(5) 0.111(3) 0.016(3) -0.031(3) -0.158(4)
O10 0.259(5) 0.108(3) 0.086(2) 0.012(2) -0.059(3) -0.127(4)
O11 0.256(5) 0.130(4) 0.057(2) 0.019(2) -0.055(3) -0.089(4)
O12 0.182(5) 0.185(6) 0.379(10) 0.003(6) -0.216(6) -0.004(4)

loop_
_atom_type_symbol
_atom_type_description
_atom_type_scat_dispersion_real
_atom_type_scat_dispersion_imag
_atom_type_scat_source
C C 0.0033 0.0016 'International Tables Vol C Tables 4.2.6.8 and 6.1.1.4'
H H 0.0000 0.0000 'International Tables Vol C Tables 4.2.6.8 and 6.1.1.4'
N N 0.0061 0.0033 'International Tables Vol C Tables 4.2.6.8 and 6.1.1.4'
O O 0.0106 0.0060 'International Tables Vol C Tables 4.2.6.8 and 6.1.1.4'
S S 0.1246 0.1234 'International Tables Vol C Tables 4.2.6.8 and 6.1.1.4'
Cl Cl 0.1484 0.1585 'International Tables Vol C Tables 4.2.6.8 and 6.1.1.4'
Mn Mn 0.3368 0.7283 'International Tables Vol C Tables 4.2.6.8 and 6.1.1.4'

loop_
_geom_angle_atom_site_label_1
_geom_angle_atom_site_label_2
_geom_angle_atom_site_label_3
_geom_angle
_geom_angle_site_symmetry_1
_geom_angle_site_symmetry_3
C6 C5 S1 113.2(4) . .
C6 C5 H5A 108.9 . .
S1 C5 H5A 108.9 . .
C6 C5 H5B 108.9 . .
S1 C5 H5B 108.9 . .
H5A C5 H5B 107.8 . .
C5 C6 S2 112.3(4) . .
C5 C6 H6A 109.1 . .
S2 C6 H6A 109.1 . .
C5 C6 H6B 109.1 . .
S2 C6 H6B 109.1 . .
H6A C6 H6B 107.9 . .
C6' C5' S1 112.0(5) . .
C6' C5' H5'1 109.2 . .
S1 C5' H5'1 109.2 . .
C6' C5' H5'2 109.2 . .
S1 C5' H5'2 109.2 . .
H5'1 C5' H5'2 107.9 . .
C5' C6' S2 111.9(5) . .
C5' C6' H6'1 109.2 . .
S2 C6' H6'1 109.2 . .
C5' C6' H6'2 109.2 . .
S2 C6' H6'2 109.2 . .
H6'1 C6' H6'2 107.9 . .
O4 Mn1 O1 96.43(8) 2_665 .
O4 Mn1 N1 106.87(9) 2_665 .
O1 Mn1 N1 88.49(9) . .
O4 Mn1 N3 157.05(10) 2_665 .
O1 Mn1 N3 92.18(9) . .
N1 Mn1 N3 94.56(10) . .
O4 Mn1 N4 85.36(9) 2_665 .
O1 Mn1 N4 115.39(9) . .
N1 Mn1 N4 152.22(10) . .
N3 Mn1 N4 71.73(10) . .
O4 Mn1 N2 87.00(8) 2_665 .
O1 Mn1 N2 159.40(9) . .
N1 Mn1 N2 71.12(9) . .
N3 Mn1 N2 92.39(9) . .
N4 Mn1 N2 85.09(9) . .
O3 Mn2 O2 83.98(8) . .
O3 Mn2 N5 97.08(9) . .
O2 Mn2 N5 86.90(8) . .
O3 Mn2 N6 99.41(9) . .
O2 Mn2 N6 159.53(8) . .
N5 Mn2 N6 72.66(9) . .
O3 Mn2 N7 153.37(9) . .
O2 Mn2 N7 82.19(9) . .
N5 Mn2 N7 104.76(10) . .
N6 Mn2 N7 101.49(9) . .
O3 Mn2 N8 90.27(9) . .
O2 Mn2 N8 105.31(8) . .
N5 Mn2 N8 166.39(9) . .
N6 Mn2 N8 94.89(9) . .
N7 Mn2 N8 71.72(10) . .
O2 C1 O1 125.2(3) . .
O2 C1 C3 119.0(3) . .
O1 C1 C3 115.8(2) . .
O4 C2 O3 126.0(3) . .
O4 C2 C4 114.8(3) . .
O3 C2 C4 119.1(3) . .
C4 C3 C1 121.8(2) . .
C4 C3 S1 126.9(2) . .
C1 C3 S1 111.2(2) . .
C3 C4 C2 123.6(2) . .
C3 C4 S2 128.0(2) . .
C2 C4 S2 108.4(2) . .
N1 C7 C8 122.3(4) . .
N1 C7 H7A 118.9 . .
C8 C7 H7A 118.9 . .
C9 C8 C7 119.2(4) . .
C9 C8 H8A 120.4 . .
C7 C8 H8A 120.4 . .
C8 C9 C10 119.3(4) . .
C8 C9 H9A 120.4 . .
C10 C9 H9A 120.4 . .
C9 C10 C11 119.5(4) . .
C9 C10 H10A 120.3 . .
C11 C10 H10A 120.3 . .
N1 C11 C10 121.3(3) . .
N1 C11 C12 116.3(3) . .
C10 C11 C12 122.4(3) . .
N2 C12 C13 120.6(3) . .
N2 C12 C11 117.2(3) . .
C13 C12 C11 122.2(3) . .
C14 C13 C12 119.5(4) . .
C14 C13 H13A 120.3 . .
C12 C13 H13A 120.3 . .
C15 C14 C13 119.7(4) . .
C15 C14 H14A 120.1 . .
C13 C14 H14A 120.1 . .
C14 C15 C16 118.1(4) . .
C14 C15 H15A 121.0 . .
C16 C15 H15A 121.0 . .
N2 C16 C15 123.6(4) . .
N2 C16 H16A 118.2 . .
C15 C16 H16A 118.2 . .
N3 C17 C18 122.9(4) . .
N3 C17 H17A 118.6 . .
C18 C17 H17A 118.6 . .
C19 C18 C17 118.5(4) . .
C19 C18 H18A 120.7 . .
C17 C18 H18A 120.7 . .
C18 C19 C20 119.5(4) . .
C18 C19 H19A 120.3 . .
C20 C19 H19A 120.3 . .
C19 C20 C21 119.5(4) . .
C19 C20 H20A 120.2 . .
C21 C20 H20A 120.2 . .
N3 C21 C20 121.0(4) . .
N3 C21 C22 116.1(3) . .
C20 C21 C22 122.9(3) . .
N4 C22 C23 121.1(4) . .
N4 C22 C21 115.9(3) . .
C23 C22 C21 123.0(3) . .
C24 C23 C22 118.8(4) . .
C24 C23 H23A 120.6 . .
C22 C23 H23A 120.6 . .
C25 C24 C23 120.1(4) . .
C25 C24 H24A 119.9 . .
C23 C24 H24A 119.9 . .
C24 C25 C26 118.4(4) . .
C24 C25 H25A 120.8 . .
C26 C25 H25A 120.8 . .
N4 C26 C25 122.8(4) . .
N4 C26 H26A 118.6 . .
C25 C26 H26A 118.6 . .
N6 C27 C28 123.4(3) . .
N6 C27 H27A 118.3 . .
C28 C27 H27A 118.3 . .
C29 C28 C27 118.8(4) . .
C29 C28 H28A 120.6 . .
C27 C28 H28A 120.6 . .
C28 C29 C30 119.1(3) . .
C28 C29 H29A 120.4 . .
C30 C29 H29A 120.4 . .
C31 C30 C29 119.5(3) . .
C31 C30 H30A 120.2 . .
C29 C30 H30A 120.2 . .
N6 C31 C30 121.3(3) . .
N6 C31 C32 115.9(3) . .
C30 C31 C32 122.7(3) . .
N5 C32 C33 120.7(3) . .
N5 C32 C31 116.2(2) . .
C33 C32 C31 123.2(3) . .
C34 C33 C32 119.7(3) . .
C34 C33 H33A 120.1 . .
C32 C33 H33A 120.1 . .
C33 C34 C35 119.6(3) . .
C33 C34 H34A 120.2 . .
C35 C34 H34A 120.2 . .
C34 C35 C36 118.5(3) . .
C34 C35 H35A 120.8 . .
C36 C35 H35A 120.8 . .
N5 C36 C35 122.7(3) . .
N5 C36 H36A 118.7 . .
C35 C36 H36A 118.7 . .
N7 C37 C38 122.3(4) . .
N7 C37 H37A 118.8 . .
C38 C37 H37A 118.8 . .
C39 C38 C37 119.1(4) . .
C39 C38 H38A 120.5 . .
C37 C38 H38A 120.5 . .
C38 C39 C40 119.1(4) . .
C38 C39 H39A 120.4 . .
C40 C39 H39A 120.4 . .
C39 C40 C41 119.9(4) . .
C39 C40 H40A 120.1 . .
C41 C40 H40A 120.1 . .
N7 C41 C40 121.0(3) . .
N7 C41 C42 116.0(3) . .
C40 C41 C42 123.0(3) . .
N8 C42 C43 120.3(3) . .
N8 C42 C41 116.2(3) . .
C43 C42 C41 123.5(3) . .
C44 C43 C42 119.6(4) . .
C44 C43 H43A 120.2 . .
C42 C43 H43A 120.2 . .
C43 C44 C45 120.0(3) . .
C43 C44 H44A 120.0 . .
C45 C44 H44A 120.0 . .
C44 C45 C46 118.3(4) . .
C44 C45 H45A 120.9 . .
C46 C45 H45A 120.9 . .
N8 C46 C45 122.7(4) . .
N8 C46 H46A 118.7 . .
C45 C46 H46A 118.7 . .
N9 C47 C48 121.0(4) . .
N9 C47 C47 116.1(4) . 2_755
C48 C47 C47 122.9(5) . 2_755
C47 C48 C49 120.0(5) . .
C47 C48 H48A 120.0 . .
C49 C48 H48A 120.0 . .
C50 C49 C48 119.6(5) . .
C50 C49 H49A 120.2 . .
C48 C49 H49A 120.2 . .
C49 C50 C51 116.8(5) . .
C49 C50 H50A 121.6 . .
C51 C50 H50A 121.6 . .
N9 C51 C50 125.1(5) . .
N9 C51 H51A 117.5 . .
C50 C51 H51A 117.5 . .
C7 N1 C11 118.5(3) . .
C7 N1 Mn1 122.7(2) . .
C11 N1 Mn1 118.79(19) . .
C12 N2 C16 118.4(3) . .
C12 N2 Mn1 113.0(2) . .
C16 N2 Mn1 125.6(2) . .
C17 N3 C21 118.7(3) . .
C17 N3 Mn1 124.4(2) . .
C21 N3 Mn1 116.9(2) . .
C22 N4 C26 118.7(3) . .
C22 N4 Mn1 115.4(2) . .
C26 N4 Mn1 122.7(2) . .
C36 N5 C32 118.8(3) . .
C36 N5 Mn2 123.3(2) . .
C32 N5 Mn2 117.73(19) . .
C27 N6 C31 117.8(3) . .
C27 N6 Mn2 124.9(2) . .
C31 N6 Mn2 117.34(19) . .
C37 N7 C41 118.7(3) . .
C37 N7 Mn2 123.1(2) . .
C41 N7 Mn2 116.6(2) . .
C46 N8 C42 119.1(3) . .
C46 N8 Mn2 124.0(2) . .
C42 N8 Mn2 116.8(2) . .
C51 N9 C47 117.4(4) . .
C3 S1 C5 99.06(19) . .
C3 S1 C5' 104.1(2) . .
C4 S2 C6 104.65(19) . .
C4 S2 C6' 101.5(3) . .
O6 Cl1 O8 113.9(3) . .
O6 Cl1 O5 110.9(2) . .
O8 Cl1 O5 110.7(2) . .
O6 Cl1 O7 107.2(3) . .
O8 Cl1 O7 103.9(3) . .
O5 Cl1 O7 109.9(2) . .
O12 Cl2 O9 105.4(4) . .
O12 Cl2 O11 109.9(4) . .
O9 Cl2 O11 109.6(3) . .
O12 Cl2 O10 109.6(4) . .
O9 Cl2 O10 110.0(3) . .
O11 Cl2 O10 112.1(3) . .
C1 O1 Mn1 132.22(18) . .
C1 O2 Mn2 130.76(18) . .
C2 O3 Mn2 118.30(19) . .
C2 O4 Mn1 132.8(2) . 2_665

loop_
_geom_bond_atom_site_label_1
_geom_bond_atom_site_label_2
_geom_bond_distance
_geom_bond_site_symmetry_2
C5 C6 1.499(5) .
C5 S1 1.807(5) .
C5 H5A 0.9700 .
C5 H5B 0.9700 .
C6 S2 1.817(6) .
C6 H6A 0.9700 .
C6 H6B 0.9700 .
C5' C6' 1.500(5) .
C5' S1 1.829(6) .
C5' H5'1 0.9700 .
C5' H5'2 0.9700 .
C6' S2 1.818(7) .
C6' H6'1 0.9700 .
C6' H6'2 0.9700 .
Mn1 O4 2.099(2) 2_665
Mn1 O1 2.099(2) .
Mn1 N1 2.252(3) .
Mn1 N3 2.268(3) .
Mn1 N4 2.283(3) .
Mn1 N2 2.386(2) .
Mn2 O3 2.135(2) .
Mn2 O2 2.176(2) .
Mn2 N5 2.237(2) .
Mn2 N6 2.247(3) .
Mn2 N7 2.271(3) .
Mn2 N8 2.278(2) .
C1 O2 1.244(3) .
C1 O1 1.254(3) .
C1 C3 1.510(4) .
C2 O4 1.247(3) .
C2 O3 1.253(4) .
C2 C4 1.517(4) .
C3 C4 1.333(4) .
C3 S1 1.762(3) .
C4 S2 1.761(3) .
C7 N1 1.336(4) .
C7 C8 1.380(5) .
C7 H7A 0.9300 .
C8 C9 1.356(6) .
C8 H8A 0.9300 .
C9 C10 1.371(6) .
C9 H9A 0.9300 .
C10 C11 1.382(5) .
C10 H10A 0.9300 .
C11 N1 1.347(4) .
C11 C12 1.472(4) .
C12 N2 1.329(4) .
C12 C13 1.391(5) .
C13 C14 1.372(6) .
C13 H13A 0.9300 .
C14 C15 1.349(6) .
C14 H14A 0.9300 .
C15 C16 1.368(5) .
C15 H15A 0.9300 .
C16 N2 1.335(4) .
C16 H16A 0.9300 .
C17 N3 1.339(4) .
C17 C18 1.373(5) .
C17 H17A 0.9300 .
C18 C19 1.366(6) .
C18 H18A 0.9300 .
C19 C20 1.377(6) .
C19 H19A 0.9300 .
C20 C21 1.384(5) .
C20 H20A 0.9300 .
C21 N3 1.345(4) .
C21 C22 1.478(5) .
C22 N4 1.339(4) .
C22 C23 1.392(5) .
C23 C24 1.380(6) .
C23 H23A 0.9300 .
C24 C25 1.355(6) .
C24 H24A 0.9300 .
C25 C26 1.378(5) .
C25 H25A 0.9300 .
C26 N4 1.341(4) .
C26 H26A 0.9300 .
C27 N6 1.340(4) .
C27 C28 1.369(5) .
C27 H27A 0.9300 .
C28 C29 1.359(5) .
C28 H28A 0.9300 .
C29 C30 1.381(5) .
C29 H29A 0.9300 .
C30 C31 1.379(4) .
C30 H30A 0.9300 .
C31 N6 1.348(4) .
C31 C32 1.474(4) .
C32 N5 1.342(4) .
C32 C33 1.387(4) .
C33 C34 1.364(5) .
C33 H33A 0.9300 .
C34 C35 1.365(5) .
C34 H34A 0.9300 .
C35 C36 1.374(4) .
C35 H35A 0.9300 .
C36 N5 1.339(4) .
C36 H36A 0.9300 .
C37 N7 1.337(4) .
C37 C38 1.378(5) .
C37 H37A 0.9300 .
C38 C39 1.356(6) .
C38 H38A 0.9300 .
C39 C40 1.372(6) .
C39 H39A 0.9300 .
C40 C41 1.378(5) .
C40 H40A 0.9300 .
C41 N7 1.344(4) .
C41 C42 1.479(5) .
C42 N8 1.345(4) .
C42 C43 1.397(4) .
C43 C44 1.362(6) .
C43 H43A 0.9300 .
C44 C45 1.362(6) .
C44 H44A 0.9300 .
C45 C46 1.383(5) .
C45 H45A 0.9300 .
C46 N8 1.334(4) .
C46 H46A 0.9300 .
C47 N9 1.342(5) .
C47 C48 1.365(6) .
C47 C47 1.481(8) 2_755
C48 C49 1.383(7) .
C48 H48A 0.9300 .
C49 C50 1.357(7) .
C49 H49A 0.9300 .
C50 C51 1.367(7) .
C50 H50A 0.9300 .
C51 N9 1.330(6) .
C51 H51A 0.9300 .
Cl1 O6 1.367(4) .
Cl1 O8 1.419(4) .
Cl1 O5 1.430(3) .
Cl1 O7 1.447(3) .
Cl2 O12 1.327(5) .
Cl2 O9 1.350(3) .
Cl2 O11 1.378(4) .
Cl2 O10 1.381(3) .
O4 Mn1 2.099(2) 2_665

loop_
_geom_torsion_atom_site_label_1
_geom_torsion_atom_site_label_2
_geom_torsion_atom_site_label_3
_geom_torsion_atom_site_label_4
_geom_torsion
_geom_torsion_site_symmetry_1
_geom_torsion_site_symmetry_4
S1 C5 C6 S2 69.7(6) . .
S1 C5' C6' S2 -71.1(7) . .
O2 C1 C3 C4 -30.5(4) . .
O1 C1 C3 C4 149.7(3) . .
O2 C1 C3 S1 150.2(2) . .
O1 C1 C3 S1 -29.6(3) . .
C1 C3 C4 C2 -1.9(4) . .
S1 C3 C4 C2 177.2(2) . .
C1 C3 C4 S2 -177.8(2) . .
S1 C3 C4 S2 1.3(4) . .
O4 C2 C4 C3 -94.5(3) . .
O3 C2 C4 C3 88.7(4) . .
O4 C2 C4 S2 82.1(3) . .
O3 C2 C4 S2 -94.8(3) . .
N1 C7 C8 C9 0.2(6) . .
C7 C8 C9 C10 0.6(6) . .
C8 C9 C10 C11 -0.5(6) . .
C9 C10 C11 N1 -0.4(6) . .
C9 C10 C11 C12 -179.1(4) . .
N1 C11 C12 N2 -17.2(4) . .
C10 C11 C12 N2 161.5(3) . .
N1 C11 C12 C13 162.0(4) . .
C10 C11 C12 C13 -19.3(6) . .
N2 C12 C13 C14 -3.2(7) . .
C11 C12 C13 C14 177.7(5) . .
C12 C13 C14 C15 -0.1(9) . .
C13 C14 C15 C16 2.4(9) . .
C14 C15 C16 N2 -1.6(7) . .
N3 C17 C18 C19 -0.1(7) . .
C17 C18 C19 C20 -0.2(7) . .
C18 C19 C20 C21 -0.1(7) . .
C19 C20 C21 N3 0.7(6) . .
C19 C20 C21 C22 -177.0(4) . .
N3 C21 C22 N4 -12.2(4) . .
C20 C21 C22 N4 165.6(3) . .
N3 C21 C22 C23 167.4(3) . .
C20 C21 C22 C23 -14.8(5) . .
N4 C22 C23 C24 -1.0(5) . .
C21 C22 C23 C24 179.4(3) . .
C22 C23 C24 C25 -2.0(6) . .
C23 C24 C25 C26 3.3(6) . .
C24 C25 C26 N4 -1.7(6) . .
N6 C27 C28 C29 -1.0(6) . .
C27 C28 C29 C30 1.1(6) . .
C28 C29 C30 C31 0.5(6) . .
C29 C30 C31 N6 -2.4(5) . .
C29 C30 C31 C32 178.2(3) . .
N6 C31 C32 N5 -4.4(4) . .
C30 C31 C32 N5 175.0(3) . .
N6 C31 C32 C33 174.7(3) . .
C30 C31 C32 C33 -5.9(5) . .
N5 C32 C33 C34 0.0(5) . .
C31 C32 C33 C34 -179.1(3) . .
C32 C33 C34 C35 -1.4(6) . .
C33 C34 C35 C36 1.2(6) . .
C34 C35 C36 N5 0.5(6) . .
N7 C37 C38 C39 -0.4(6) . .
C37 C38 C39 C40 1.1(7) . .
C38 C39 C40 C41 -0.8(7) . .
C39 C40 C41 N7 -0.3(6) . .
C39 C40 C41 C42 178.3(4) . .
N7 C41 C42 N8 -6.0(4) . .
C40 C41 C42 N8 175.3(3) . .
N7 C41 C42 C43 172.3(3) . .
C40 C41 C42 C43 -6.4(5) . .
N8 C42 C43 C44 1.8(5) . .
C41 C42 C43 C44 -176.4(3) . .
C42 C43 C44 C45 0.0(6) . .
C43 C44 C45 C46 -1.9(6) . .
C44 C45 C46 N8 2.0(6) . .
N9 C47 C48 C49 0.9(7) . .
C47 C47 C48 C49 179.9(5) 2_755 .
C47 C48 C49 C50 1.0(8) . .
C48 C49 C50 C51 -1.2(7) . .
C49 C50 C51 N9 -0.4(7) . .
C8 C7 N1 C11 -1.2(5) . .
C8 C7 N1 Mn1 175.9(3) . .
C10 C11 N1 C7 1.3(5) . .
C12 C11 N1 C7 180.0(3) . .
C10 C11 N1 Mn1 -175.9(3) . .
C12 C11 N1 Mn1 2.8(4) . .
O4 Mn1 N1 C7 108.2(2) 2_665 .
O1 Mn1 N1 C7 11.9(2) . .
N3 Mn1 N1 C7 -80.2(2) . .
N4 Mn1 N1 C7 -138.6(3) . .
N2 Mn1 N1 C7 -171.1(3) . .
O4 Mn1 N1 C11 -74.7(2) 2_665 .
O1 Mn1 N1 C11 -171.0(2) . .
N3 Mn1 N1 C11 96.9(2) . .
N4 Mn1 N1 C11 38.5(3) . .
N2 Mn1 N1 C11 6.0(2) . .
C13 C12 N2 C16 4.0(5) . .
C11 C12 N2 C16 -176.9(3) . .
C13 C12 N2 Mn1 -157.5(3) . .
C11 C12 N2 Mn1 21.7(4) . .
C15 C16 N2 C12 -1.6(6) . .
C15 C16 N2 Mn1 157.3(3) . .
O4 Mn1 N2 C12 94.2(2) 2_665 .
O1 Mn1 N2 C12 -6.1(4) . .
N1 Mn1 N2 C12 -14.7(2) . .
N3 Mn1 N2 C12 -108.7(2) . .
N4 Mn1 N2 C12 179.8(2) . .
O4 Mn1 N2 C16 -65.6(3) 2_665 .
O1 Mn1 N2 C16 -166.0(3) . .
N1 Mn1 N2 C16 -174.6(3) . .
N3 Mn1 N2 C16 91.4(3) . .
N4 Mn1 N2 C16 19.9(3) . .
C18 C17 N3 C21 0.7(6) . .
C18 C17 N3 Mn1 -178.6(3) . .
C20 C21 N3 C17 -0.9(5) . .
C22 C21 N3 C17 176.9(3) . .
C20 C21 N3 Mn1 178.3(3) . .
C22 C21 N3 Mn1 -3.8(4) . .
O4 Mn1 N3 C17 -165.9(3) 2_665 .
O1 Mn1 N3 C17 -53.7(3) . .
N1 Mn1 N3 C17 34.9(3) . .
N4 Mn1 N3 C17 -169.8(3) . .
N2 Mn1 N3 C17 106.2(3) . .
O4 Mn1 N3 C21 14.8(4) 2_665 .
O1 Mn1 N3 C21 127.0(2) . .
N1 Mn1 N3 C21 -144.3(2) . .
N4 Mn1 N3 C21 10.9(2) . .
N2 Mn1 N3 C21 -73.1(2) . .
C23 C22 N4 C26 2.6(5) . .
C21 C22 N4 C26 -177.7(3) . .
C23 C22 N4 Mn1 -157.7(3) . .
C21 C22 N4 Mn1 21.9(3) . .
C25 C26 N4 C22 -1.3(5) . .
C25 C26 N4 Mn1 157.5(3) . .
O4 Mn1 N4 C22 163.9(2) 2_665 .
O1 Mn1 N4 C22 -101.1(2) . .
N1 Mn1 N4 C22 45.9(3) . .
N3 Mn1 N4 C22 -17.6(2) . .
N2 Mn1 N4 C22 76.6(2) . .
O4 Mn1 N4 C26 4.5(3) 2_665 .
O1 Mn1 N4 C26 99.4(3) . .
N1 Mn1 N4 C26 -113.6(3) . .
N3 Mn1 N4 C26 -177.0(3) . .
N2 Mn1 N4 C26 -82.9(3) . .
C35 C36 N5 C32 -2.0(5) . .
C35 C36 N5 Mn2 173.7(3) . .
C33 C32 N5 C36 1.7(5) . .
C31 C32 N5 C36 -179.2(3) . .
C33 C32 N5 Mn2 -174.2(2) . .
C31 C32 N5 Mn2 4.9(3) . .
O3 Mn2 N5 C36 83.6(3) . .
O2 Mn2 N5 C36 0.1(3) . .
N6 Mn2 N5 C36 -178.7(3) . .
N7 Mn2 N5 C36 -81.0(3) . .
N8 Mn2 N5 C36 -154.1(4) . .
O3 Mn2 N5 C32 -100.7(2) . .
O2 Mn2 N5 C32 175.8(2) . .
N6 Mn2 N5 C32 -3.0(2) . .
N7 Mn2 N5 C32 94.7(2) . .
N8 Mn2 N5 C32 21.5(5) . .
C28 C27 N6 C31 -0.9(5) . .
C28 C27 N6 Mn2 179.4(3) . .
C30 C31 N6 C27 2.6(5) . .
C32 C31 N6 C27 -178.0(3) . .
C30 C31 N6 Mn2 -177.7(2) . .
C32 C31 N6 Mn2 1.8(3) . .
O3 Mn2 N6 C27 -85.2(3) . .
O2 Mn2 N6 C27 176.7(3) . .
N5 Mn2 N6 C27 -179.8(3) . .
N7 Mn2 N6 C27 78.2(3) . .
N8 Mn2 N6 C27 5.9(3) . .
O3 Mn2 N6 C31 95.0(2) . .
O2 Mn2 N6 C31 -3.0(4) . .
N5 Mn2 N6 C31 0.5(2) . .
N7 Mn2 N6 C31 -101.6(2) . .
N8 Mn2 N6 C31 -173.9(2) . .
C38 C37 N7 C41 -0.7(5) . .
C38 C37 N7 Mn2 164.3(3) . .
C40 C41 N7 C37 1.0(5) . .
C42 C41 N7 C37 -177.6(3) . .
C40 C41 N7 Mn2 -165.0(3) . .
C42 C41 N7 Mn2 16.4(3) . .
O3 Mn2 N7 C37 -130.4(3) . .
O2 Mn2 N7 C37 -71.1(3) . .
N5 Mn2 N7 C37 13.6(3) . .
N6 Mn2 N7 C37 88.5(3) . .
N8 Mn2 N7 C37 179.9(3) . .
O3 Mn2 N7 C41 34.9(3) . .
O2 Mn2 N7 C41 94.3(2) . .
N5 Mn2 N7 C41 179.0(2) . .
N6 Mn2 N7 C41 -106.2(2) . .
N8 Mn2 N7 C41 -14.8(2) . .
C45 C46 N8 C42 -0.1(5) . .
C45 C46 N8 Mn2 -176.0(3) . .
C43 C42 N8 C46 -1.8(5) . .
C41 C42 N8 C46 176.6(3) . .
C43 C42 N8 Mn2 174.4(2) . .
C41 C42 N8 Mn2 -7.2(3) . .
O3 Mn2 N8 C46 27.3(3) . .
O2 Mn2 N8 C46 111.2(3) . .
N5 Mn2 N8 C46 -95.6(5) . .
N6 Mn2 N8 C46 -72.1(3) . .
N7 Mn2 N8 C46 -172.7(3) . .
O3 Mn2 N8 C42 -148.6(2) . .
O2 Mn2 N8 C42 -64.8(2) . .
N5 Mn2 N8 C42 88.5(5) . .
N6 Mn2 N8 C42 111.9(2) . .
N7 Mn2 N8 C42 11.4(2) . .
C50 C51 N9 C47 2.1(7) . .
C48 C47 N9 C51 -2.3(6) . .
C47 C47 N9 C51 178.6(4) 2_755 .
C4 C3 S1 C5 24.8(4) . .
C1 C3 S1 C5 -156.0(3) . .
C4 C3 S1 C5' -9.4(4) . .
C1 C3 S1 C5' 169.7(3) . .
C6 C5 S1 C3 -60.8(5) . .
C6 C5 S1 C5' 41.0(5) . .
C6' C5' S1 C3 44.5(6) . .
C6' C5' S1 C5 -40.8(5) . .
C3 C4 S2 C6 -0.3(4) . .
C2 C4 S2 C6 -176.7(3) . .
C3 C4 S2 C6' -19.8(4) . .
C2 C4 S2 C6' 163.8(3) . .
C5 C6 S2 C4 -34.9(6) . .
C5 C6 S2 C6' 48.0(8) . .
C5' C6' S2 C4 54.9(7) . .
C5' C6' S2 C6 -46.7(8) . .
O2 C1 O1 Mn1 16.3(5) . .
C3 C1 O1 Mn1 -163.89(19) . .
O4 Mn1 O1 C1 37.6(3) 2_665 .
N1 Mn1 O1 C1 144.4(3) . .
N3 Mn1 O1 C1 -121.1(3) . .
N4 Mn1 O1 C1 -50.3(3) . .
N2 Mn1 O1 C1 136.2(3) . .
O1 C1 O2 Mn2 144.8(2) . .
C3 C1 O2 Mn2 -34.9(4) . .
O3 Mn2 O2 C1 77.1(3) . .
N5 Mn2 O2 C1 174.5(3) . .
N6 Mn2 O2 C1 177.9(3) . .
N7 Mn2 O2 C1 -80.1(3) . .
N8 Mn2 O2 C1 -11.6(3) . .
O4 C2 O3 Mn2 124.6(3) . .
C4 C2 O3 Mn2 -58.9(3) . .
O2 Mn2 O3 C2 -17.7(2) . .
N5 Mn2 O3 C2 -103.8(2) . .
N6 Mn2 O3 C2 -177.3(2) . .
N7 Mn2 O3 C2 41.3(3) . .
N8 Mn2 O3 C2 87.7(2) . .
O3 C2 O4 Mn1 13.6(5) . 2_665
C4 C2 O4 Mn1 -162.99(18) . 2_665
